data_4131135
loop_
_publ_author_name
'Hou, Yun-Long'
'Yee, Ka-Kit'
'Wong, Yan-Lung'
'Zha, Meiqin'
'He, Jun'
'Zeller, Matthias'
'Hunter, Allen D.'
'Yang, Kaiqi'
'Xu, Zhengtao'

_publ_section_title
;
 Metalation Triggers Single Crystalline Order in a Porous Solid.
;
_journal_issue 45
_journal_name_full 'Journal of the American Chemical Society'
_journal_page_first 14852
_journal_page_last 14855
_journal_paper_doi 10.1021/jacs.6b09763
_journal_volume 138
_journal_year 2016
_chemical_formula_moiety 'C202.54 H242.54 Cl15.22 Hg7.60 O44 S36 Zr6, 3.984(C2 H3 N), 3(O)'
_chemical_formula_sum 'C214.51 H260.49 Cl15.22 Hg7.61 N5.98 O47 S36 Zr6'
_chemical_formula_weight 7441.66
_space_group_crystal_system cubic
_space_group_IT_number 201
_space_group_name_Hall '-P 2ab 2bc 3'
_space_group_name_H-M_alt 'P n -3 :2'
_atom_sites_solution_hydrogens mixed
_atom_sites_solution_primary direct
_atom_sites_solution_secondary difmap
_audit_creation_method SHELXL-2014/7
_cell_angle_alpha 90
_cell_angle_beta 90
_cell_angle_gamma 90
_cell_formula_units_Z 4
_cell_length_a 33.6473(15)
_cell_length_b 33.6473(15)
_cell_length_c 33.6473(15)
_cell_measurement_reflns_used 9654
_cell_measurement_temperature 100(2)
_cell_measurement_theta_max 27.9682
_cell_measurement_theta_min 2.4963
_cell_volume 38093(3)
_computing_cell_refinement 'SAINT V8.34A (Bruker, 2014)'
_computing_data_collection 'Apex2 v2014.11 (Bruker, 2014)'
_computing_data_reduction 'SAINT V8.34A (Bruker, 2014)'
_computing_structure_refinement
;  
SHELXL-2014/7 (Sheldrick, 2014), 
SHELXLE Rev714 (H\"ubschle et al., 2011)
;
_computing_structure_solution 'SHELXS-97 (Sheldrick, 2008)'
_diffrn_ambient_temperature 100(2)
_diffrn_measured_fraction_theta_full 0.999
_diffrn_measured_fraction_theta_max 0.999
_diffrn_measurement_device_type 'Bruker AXS D8 Quest CMOS diffractometer'
_diffrn_measurement_method 'omega and phi scans'
_diffrn_radiation_monochromator 'laterally graded multilayer (Goebel) mirror'
_diffrn_radiation_type MoK\a
_diffrn_radiation_wavelength 0.71073
_diffrn_reflns_av_R_equivalents 0.1062
_diffrn_reflns_av_unetI/netI 0.0798
_diffrn_reflns_Laue_measured_fraction_full 0.999
_diffrn_reflns_Laue_measured_fraction_max 0.999
_diffrn_reflns_limit_h_max 44
_diffrn_reflns_limit_h_min -27
_diffrn_reflns_limit_k_max 44
_diffrn_reflns_limit_k_min -44
_diffrn_reflns_limit_l_max 30
_diffrn_reflns_limit_l_min -43
_diffrn_reflns_number 127861
_diffrn_reflns_point_group_measured_fraction_full 0.999
_diffrn_reflns_point_group_measured_fraction_max 0.999
_diffrn_reflns_theta_full 25.242
_diffrn_reflns_theta_max 28.323
_diffrn_reflns_theta_min 2.182
_diffrn_source 'I-mu-S microsource X-ray tube'
_exptl_absorpt_coefficient_mu 3.561
_exptl_absorpt_correction_T_max 0.7457
_exptl_absorpt_correction_T_min 0.3491
_exptl_absorpt_correction_type multi-scan
_exptl_absorpt_process_details 'Apex2 v2014.11 (Bruker, 2014)'
_exptl_crystal_colour yellow
_exptl_crystal_density_diffrn 1.298
_exptl_crystal_description prism
_exptl_crystal_F_000 14595
_exptl_crystal_size_max 0.410
_exptl_crystal_size_mid 0.400
_exptl_crystal_size_min 0.290
_refine_diff_density_max 4.502
_refine_diff_density_min -1.881
_refine_diff_density_rms 0.255
_refine_ls_extinction_coef 0.00103(10)
_refine_ls_extinction_expression Fc^*^=kFc[1+0.001xFc^2^\l^3^/sin(2\q)]^-1/4^
_refine_ls_extinction_method 'SHELXL-2014/7 (Sheldrick 2014'
_refine_ls_goodness_of_fit_ref 1.053
_refine_ls_hydrogen_treatment constr
_refine_ls_matrix_type full
_refine_ls_number_parameters 553
_refine_ls_number_reflns 15812
_refine_ls_number_restraints 716
_refine_ls_restrained_S_all 1.039
_refine_ls_R_factor_all 0.2185
_refine_ls_R_factor_gt 0.1280
_refine_ls_shift/su_max 0.001
_refine_ls_shift/su_mean 0.000
_refine_ls_structure_factor_coef Fsqd
_refine_ls_weighting_details 'w=1/[\s^2^(Fo^2^)+(0.1762P)^2^+706.7275P] where P=(Fo^2^+2Fc^2^)/3'
_refine_ls_weighting_scheme calc
_refine_ls_wR_factor_gt 0.3212
_refine_ls_wR_factor_ref 0.3957
_reflns_Friedel_coverage 0.000
_reflns_number_gt 8522
_reflns_number_total 15812
_reflns_threshold_expression 'I > 2\s(I)'
_cod_data_source_file ja6b09763_si_002.cif
_cod_data_source_block Quest15mz306_0m
_cod_original_cell_volume 38093(5)
_cod_original_sg_symbol_H-M 'P n -3'
_cod_database_code 4131135
_shelx_shelxl_version_number 2014/7
_shelx_space_group_comment
;
The symmetry employed for this shelxl refinement is uniquely defined
by the following loop, which should always be used as a source of
symmetry information in preference to the above space-group names.
They are only intended as comments.
;
_shelx_estimated_absorpt_t_min 0.323
_shelx_estimated_absorpt_t_max 0.425

loop_
_space_group_symop_operation_xyz
'x, y, z'
'-x+1/2, -y+1/2, z'
'-x+1/2, y, -z+1/2'
'x, -y+1/2, -z+1/2'
'z, x, y'
'z, -x+1/2, -y+1/2'
'-z+1/2, -x+1/2, y'
'-z+1/2, x, -y+1/2'
'y, z, x'
'-y+1/2, z, -x+1/2'
'y, -z+1/2, -x+1/2'
'-y+1/2, -z+1/2, x'
'-x, -y, -z'
'x-1/2, y-1/2, -z'
'x-1/2, -y, z-1/2'
'-x, y-1/2, z-1/2'
'-z, -x, -y'
'-z, x-1/2, y-1/2'
'z-1/2, x-1/2, -y'
'z-1/2, -x, y-1/2'
'-y, -z, -x'
'y-1/2, -z, x-1/2'
'-y, z-1/2, x-1/2'
'y-1/2, z-1/2, -x'

loop_
_atom_site_label
_atom_site_type_symbol
_atom_site_fract_x
_atom_site_fract_y
_atom_site_fract_z
_atom_site_U_iso_or_equiv
_atom_site_adp_type
_atom_site_occupancy
_atom_site_site_symmetry_order
_atom_site_calc_flag
_atom_site_refinement_flags_posn
_atom_site_refinement_flags_adp
_atom_site_refinement_flags_occupancy
_atom_site_disorder_assembly
_atom_site_disorder_group
C1 C 0.4082(4) 0.0947(4) 0.4972(5) 0.035(3) Uani 1 1 d D U . . .
C2 C 0.3781(4) 0.1255(4) 0.4865(6) 0.052(4) Uani 1 1 d D U . . .
C3 C 0.3894(5) 0.1638(5) 0.4729(8) 0.046(5) Uani 0.758(6) 1 d D U P . .
H3 H 0.4167 0.1702 0.4699 0.056 Uiso 0.758(6) 1 calc R U P . .
C4 C 0.3613(5) 0.1913(5) 0.4642(9) 0.075(7) Uani 1 1 d D U . . .
C5 C 0.3202(5) 0.1826(5) 0.4693(8) 0.069(6) Uani 1 1 d D U . . .
C6 C 0.3105(5) 0.1450(6) 0.4840(9) 0.081(8) Uani 1 1 d D U . . .
H6 H 0.2834 0.1395 0.4899 0.097 Uiso 1 1 calc R U . . .
C7 C 0.3383(5) 0.1153(5) 0.4905(8) 0.065(6) Uani 1 1 d D U . . .
H7 H 0.3304 0.0891 0.4974 0.078 Uiso 1 1 calc R U . . .
C8 C 0.2913(6) 0.2119(6) 0.4627(6) 0.061(4) Uani 1 1 d D U . . .
C9 C 0.2649(6) 0.2362(6) 0.4607(7) 0.065(5) Uani 1 1 d D U . . .
O3 O 0.3677(4) 0.2285(4) 0.4492(7) 0.089(6) Uani 1 1 d D U . . .
C10 C 0.4076(6) 0.2427(7) 0.4443(9) 0.083(6) Uani 1 1 d D U . . .
H10A H 0.4214 0.2270 0.4236 0.099 Uiso 1 1 calc R U . . .
H10B H 0.4225 0.2400 0.4695 0.099 Uiso 1 1 calc R U . . .
C11 C 0.4057(7) 0.2852(7) 0.4322(8) 0.075(4) Uani 1 1 d . U . . .
C12 C 0.3821(8) 0.3099(8) 0.4631(8) 0.081(5) Uani 1 1 d . U . . .
H12A H 0.3542 0.3005 0.4632 0.097 Uiso 1 1 calc R U . . .
H12B H 0.3820 0.3380 0.4545 0.097 Uiso 1 1 calc R U . . .
C13 C 0.3711(10) 0.2686(9) 0.5361(10) 0.113(11) Uani 1 1 d D U . . .
H13A H 0.3837 0.2427 0.5317 0.169 Uiso 1 1 calc R U . . .
H13B H 0.3445 0.2686 0.5244 0.169 Uiso 1 1 calc R U . . .
H13C H 0.3691 0.2736 0.5648 0.169 Uiso 1 1 calc R U . . .
C14 C 0.4488(7) 0.2996(7) 0.4277(8) 0.073(5) Uani 1 1 d . U . . .
H14A H 0.4618 0.2833 0.4069 0.088 Uiso 1 1 calc R U . . .
H14B H 0.4629 0.2943 0.4530 0.088 Uiso 1 1 calc R U . . .
C15 C 0.4647(10) 0.3734(9) 0.4646(7) 0.103(8) Uani 1 1 d D U . . .
H15A H 0.4880 0.3610 0.4769 0.155 Uiso 1 1 calc R U . . .
H15B H 0.4414 0.3692 0.4816 0.155 Uiso 1 1 calc R U . . .
H15C H 0.4694 0.4019 0.4615 0.155 Uiso 1 1 calc R U . . .
C16 C 0.3824(8) 0.2926(8) 0.3937(9) 0.088(5) Uani 1 1 d . U . . .
H16A H 0.3809 0.3216 0.3892 0.106 Uiso 1 1 calc R U . . .
H16B H 0.3549 0.2827 0.3974 0.106 Uiso 1 1 calc R U . . .
C17 C 0.370(2) 0.2258(18) 0.345(2) 0.18(3) Uani 0.6667 1 d D U P A 1
H17A H 0.3777 0.2098 0.3214 0.267 Uiso 0.6667 1 calc R U P A 1
H17B H 0.3721 0.2095 0.3686 0.267 Uiso 0.6667 1 calc R U P A 1
H17C H 0.3427 0.2350 0.3413 0.267 Uiso 0.6667 1 calc R U P A 1
C17B C 0.393(4) 0.230(3) 0.311(3) 0.15(4) Uani 0.3333 1 d D U P A 2
H17D H 0.4149 0.2291 0.2922 0.225 Uiso 0.3333 1 calc R U P A 2
H17E H 0.3898 0.2047 0.3244 0.225 Uiso 0.3333 1 calc R U P A 2
H17F H 0.3683 0.2371 0.2972 0.225 Uiso 0.3333 1 calc R U P A 2
C18 C 0.5956(4) 0.0900(4) 0.4926(4) 0.038(3) Uani 1 1 d D U . . .
C19 C 0.6270(7) 0.1205(6) 0.4828(8) 0.040(4) Uani 0.66(3) 1 d D U P B 1
C20 C 0.6163(7) 0.1613(7) 0.4862(11) 0.055(6) Uani 0.66(3) 1 d D U P B 1
H20 H 0.5897 0.1682 0.4929 0.066 Uiso 0.66(3) 1 calc R U P B 1
C21 C 0.6435(7) 0.1901(6) 0.4802(12) 0.060(7) Uani 0.66(3) 1 d D U P B 1
C22 C 0.6816(6) 0.1802(6) 0.4646(10) 0.057(8) Uani 0.66(3) 1 d D U P B 1
C23 C 0.6912(7) 0.1402(6) 0.4602(13) 0.066(9) Uani 0.66(3) 1 d D U P B 1
H23 H 0.7163 0.1333 0.4493 0.079 Uiso 0.66(3) 1 calc R U P B 1
C24 C 0.6653(8) 0.1098(7) 0.4712(15) 0.083(9) Uani 0.66(3) 1 d D U P B 1
H24 H 0.6735 0.0828 0.4709 0.100 Uiso 0.66(3) 1 calc R U P B 1
C25 C 0.7105(8) 0.2096(7) 0.4575(10) 0.060(6) Uani 0.66(3) 1 d D U P B 1
C26 C 0.7359(8) 0.2352(8) 0.4554(11) 0.059(6) Uani 0.66(3) 1 d D U P B 1
O6 O 0.6359(7) 0.2298(5) 0.4837(9) 0.078(7) Uani 0.66(3) 1 d D U P B 1
C19B C 0.6253(10) 0.1227(10) 0.4900(5) 0.040(4) Uani 0.34(3) 1 d D U P B 2
C20B C 0.6161(9) 0.1631(12) 0.4976(10) 0.055(6) Uani 0.34(3) 1 d D U P B 2
H20B H 0.5899 0.1709 0.5048 0.066 Uiso 0.34(3) 1 calc R U P B 2
C21B C 0.6455(8) 0.1901(10) 0.4943(10) 0.060(7) Uani 0.34(3) 1 d D U P B 2
C22B C 0.6843(8) 0.1774(8) 0.4835(9) 0.057(8) Uani 0.34(3) 1 d D U P B 2
C23B C 0.6923(11) 0.1376(8) 0.4762(13) 0.066(9) Uani 0.34(3) 1 d D U P B 2
H23B H 0.7185 0.1298 0.4690 0.079 Uiso 0.34(3) 1 calc R U P B 2
C24B C 0.6627(13) 0.1090(9) 0.4794(12) 0.083(9) Uani 0.34(3) 1 d D U P B 2
H24B H 0.6678 0.0816 0.4745 0.100 Uiso 0.34(3) 1 calc R U P B 2
C25B C 0.7147(11) 0.2061(10) 0.4802(13) 0.060(6) Uani 0.34(3) 1 d D U P B 2
C26B C 0.7372(16) 0.2341(13) 0.4787(16) 0.059(6) Uani 0.34(3) 1 d D U P B 2
O6B O 0.6435(8) 0.2300(10) 0.5001(17) 0.078(7) Uani 0.34(3) 1 d D U P B 2
C27 C 0.6043(7) 0.2420(7) 0.5092(9) 0.082(5) Uani 1 1 d D U . . .
H27A H 0.6079 0.2310 0.5362 0.099 Uiso 0.66(3) 1 calc R U P B 1
H27B H 0.5784 0.2330 0.4986 0.099 Uiso 0.66(3) 1 calc R U P B 1
H27C H 0.5958 0.2315 0.5353 0.099 Uiso 0.34(3) 1 calc R U P B 2
H27D H 0.5855 0.2327 0.4885 0.099 Uiso 0.34(3) 1 calc R U P B 2
C28 C 0.6066(10) 0.2891(8) 0.5099(11) 0.100(5) Uani 1 1 d . U . . .
C29 C 0.6428(11) 0.3017(10) 0.5267(13) 0.125(6) Uani 1 1 d . U . C 1
H29A H 0.6433 0.3311 0.5260 0.151 Uiso 1 1 calc R U . C 1
H29B H 0.6645 0.2923 0.5092 0.151 Uiso 1 1 calc R U . C 1
S4 S 0.6541(5) 0.2868(4) 0.5750(5) 0.177(5) Uani 1 1 d D U . C 1
C30 C 0.7018(12) 0.3141(17) 0.5727(18) 0.220(15) Uani 1 1 d D U . C 1
H30A H 0.7160 0.3109 0.5979 0.330 Uiso 1 1 calc R U . C 1
H30B H 0.7180 0.3034 0.5510 0.330 Uiso 1 1 calc R U . C 1
H30C H 0.6966 0.3423 0.5679 0.330 Uiso 1 1 calc R U . C 1
C31 C 0.5752(11) 0.3007(10) 0.5376(11) 0.119(7) Uani 1 1 d . U . . .
H31A H 0.5795 0.2865 0.5630 0.143 Uiso 1 1 calc R U . . .
H31B H 0.5494 0.2917 0.5267 0.143 Uiso 1 1 calc R U . . .
C32 C 0.5217(8) 0.3617(15) 0.5693(12) 0.160(12) Uani 1 1 d D U . . .
H32A H 0.5189 0.3901 0.5753 0.240 Uiso 1 1 calc R U . . .
H32B H 0.5013 0.3538 0.5501 0.240 Uiso 1 1 calc R U . . .
H32C H 0.5185 0.3463 0.5938 0.240 Uiso 1 1 calc R U . . .
C33 C 0.6005(10) 0.3043(8) 0.4677(11) 0.105(6) Uani 1 1 d . U . . .
H33A H 0.6236 0.2956 0.4516 0.126 Uiso 1 1 calc R U . . .
H33B H 0.6009 0.3337 0.4685 0.126 Uiso 1 1 calc R U . . .
C34 C 0.5735(12) 0.2453(8) 0.4144(11) 0.128(10) Uani 1 1 d D U . . .
H34A H 0.6017 0.2412 0.4202 0.192 Uiso 1 1 calc R U . . .
H34B H 0.5700 0.2497 0.3858 0.192 Uiso 1 1 calc R U . . .
H34C H 0.5584 0.2217 0.4225 0.192 Uiso 1 1 calc R U . . .
N1 N 0.5051 0.2048 0.4984 0.128 Uani 0.3322 1 d . U P B 1
C35 C 0.4805 0.1992 0.5224 0.122 Uani 0.3322 1 d . U P B 1
C36 C 0.4548 0.1828 0.5548 0.123 Uani 0.3322 1 d . U P B 1
H36A H 0.4462 0.1559 0.5478 0.184 Uiso 0.332(14) 1 d R U P B 1
H36B H 0.4314 0.1998 0.5582 0.184 Uiso 0.332(14) 1 d R U P B 1
H36C H 0.4699 0.1820 0.5797 0.184 Uiso 0.332(14) 1 d R U P B 1
N1B N 0.4547 0.1831 0.5546 0.129 Uani 0.3322 1 d . U P B 3
C35B C 0.4759 0.1993 0.5316 0.127 Uani 0.3322 1 d . U P B 3
C36B C 0.5048 0.2047 0.4978 0.129 Uani 0.3322 1 d . U P B 3
H36D H 0.5109 0.2330 0.4946 0.193 Uiso 0.332(14) 1 d R U P B 3
H36E H 0.4931 0.1944 0.4733 0.193 Uiso 0.332(14) 1 d R U P B 3
H36F H 0.5294 0.1901 0.5037 0.193 Uiso 0.332(14) 1 d R U P B 3
N2 N 0.4031 0.0837 0.4087 0.076 Uani 0.3333 1 d . U P D -1
C37 C 0.3791 0.1037 0.3932 0.088 Uani 0.3333 1 d . U P D -1
C38 C 0.3501 0.1345 0.3802 0.096 Uani 0.3333 1 d . U P D -1
H38A H 0.3391 0.1480 0.4036 0.144 Uiso 0.3333 1 d R U P D -1
H38B H 0.3286 0.1219 0.3652 0.144 Uiso 0.3333 1 d R U P D -1
H38C H 0.3636 0.1540 0.3633 0.144 Uiso 0.3333 1 d R U P D -1
O1 O 0.4455(3) 0.1078(3) 0.4976(3) 0.034(2) Uani 1 1 d . U . . .
O2 O 0.3966(3) 0.0599(3) 0.5010(3) 0.032(2) Uani 1 1 d . U . . .
O4 O 0.5600(3) 0.1036(3) 0.4959(3) 0.035(2) Uani 1 1 d . U . . .
O5 O 0.6063(3) 0.0545(3) 0.4951(3) 0.039(2) Uani 1 1 d . U . . .
O7 O 0.4590(5) 0.0410(5) 0.4590(5) 0.022(4) Uani 0.5 3 d S TU P . 1
H7A H 0.4419 0.0581 0.4419 0.026 Uiso 0.5 3 calc R U P . 1
O8 O 0.5409(6) 0.0377(5) 0.4557(5) 0.022(2) Uani 0.5 1 d . U P . 1
H8 H 0.5581 0.0538 0.4375 0.027 Uiso 0.5 1 calc R U P . 1
O7B O 0.4683(5) 0.0317(5) 0.4683(5) 0.022(4) Uani 0.5 3 d S TU P . 2
O8B O 0.5320(6) 0.0295(5) 0.4699(5) 0.022(2) Uani 0.5 1 d . U P . 2
O10 O 0.5889(7) 0.0854(8) 0.4006(8) 0.061(7) Uani 0.5 1 d . U P . .
S1 S 0.4011(2) 0.3074(2) 0.5131(3) 0.094(2) Uani 1 1 d D U . . .
S2 S 0.4558(2) 0.35074(19) 0.4153(2) 0.0849(19) Uani 1 1 d D U . . .
S3 S 0.4035(3) 0.2690(3) 0.3488(3) 0.117(3) Uani 1 1 d D U . . .
S5 S 0.5716(4) 0.3523(3) 0.5480(3) 0.143(4) Uani 1 1 d D U . . .
S6 S 0.5553(3) 0.2888(2) 0.4419(3) 0.110(2) Uani 1 1 d D U . . .
Zr1 Zr 0.50169(4) 0.07346(3) 0.49820(4) 0.0227(3) Uani 1 1 d . U . . .
Hg1 Hg 0.53737(4) 0.34906(3) 0.37788(4) 0.0700(5) Uani 0.758(6) 1 d . U P E 1
Cl1 Cl 0.5188(3) 0.29449(19) 0.3385(3) 0.085(2) Uani 0.758(6) 1 d . U P E 1
Cl2 Cl 0.5577(3) 0.4039(3) 0.4172(4) 0.104(3) Uani 0.758(6) 1 d . U P E 1
Hg2 Hg 0.61081(10) 0.34237(7) 0.61624(8) 0.1071(12) Uani 0.510(6) 1 d . U P C 1
Cl3 Cl 0.5602(7) 0.3027(5) 0.6493(5) 0.119(5) Uani 0.510(6) 1 d . U P C 1
Cl4 Cl 0.6565(7) 0.3813(4) 0.6508(7) 0.139(7) Uani 0.510(6) 1 d . U P . 1

loop_
_atom_site_aniso_label
_atom_site_aniso_U_11
_atom_site_aniso_U_22
_atom_site_aniso_U_33
_atom_site_aniso_U_23
_atom_site_aniso_U_13
_atom_site_aniso_U_12
C1 0.032(5) 0.029(5) 0.044(7) -0.001(4) -0.002(4) 0.007(3)
C2 0.032(5) 0.033(5) 0.091(12) 0.009(6) -0.001(5) 0.009(4)
C3 0.033(7) 0.030(6) 0.076(14) 0.002(7) 0.005(7) 0.011(5)
C4 0.043(6) 0.041(6) 0.14(2) 0.021(8) 0.002(6) 0.013(4)
C5 0.042(6) 0.040(6) 0.124(16) 0.002(7) 0.000(6) 0.009(4)
C6 0.034(7) 0.050(7) 0.16(2) 0.017(9) 0.001(8) 0.011(5)
C7 0.031(6) 0.043(7) 0.120(17) 0.007(8) 0.004(6) 0.005(4)
C8 0.052(6) 0.047(6) 0.083(9) -0.002(6) -0.002(6) 0.011(5)
C9 0.050(7) 0.049(7) 0.095(9) -0.001(7) 0.002(6) 0.010(5)
O3 0.046(6) 0.046(6) 0.175(17) 0.033(8) 0.011(7) 0.015(4)
C10 0.053(7) 0.059(7) 0.136(15) 0.027(7) 0.002(8) 0.006(5)
C11 0.067(8) 0.055(7) 0.102(8) 0.019(5) 0.000(6) 0.004(5)
C12 0.080(10) 0.063(10) 0.101(8) 0.022(6) 0.009(6) 0.005(8)
C13 0.11(2) 0.126(19) 0.099(17) 0.033(15) -0.006(14) -0.030(17)
C14 0.074(8) 0.066(7) 0.079(11) 0.016(7) -0.003(7) -0.002(6)
C15 0.112(19) 0.084(14) 0.114(11) -0.001(10) 0.020(10) -0.021(13)
C16 0.090(11) 0.069(10) 0.105(8) 0.022(6) -0.012(7) -0.001(8)
C17 0.18(4) 0.15(3) 0.20(5) -0.07(4) 0.07(4) -0.06(4)
C17B 0.21(8) 0.13(5) 0.11(4) 0.00(4) 0.03(5) -0.05(6)
C18 0.036(4) 0.030(4) 0.048(8) 0.002(4) -0.004(4) -0.009(3)
C19 0.032(4) 0.032(4) 0.055(10) -0.002(5) -0.001(5) -0.008(3)
C20 0.043(6) 0.030(4) 0.091(19) -0.006(5) -0.001(7) -0.007(4)
C21 0.046(5) 0.034(4) 0.10(2) -0.006(6) -0.001(8) -0.009(4)
C22 0.044(5) 0.040(5) 0.09(2) 0.001(6) -0.005(8) -0.007(4)
C23 0.031(6) 0.042(5) 0.13(3) -0.001(6) 0.011(9) -0.008(4)
C24 0.039(5) 0.039(6) 0.17(2) -0.006(7) 0.029(8) -0.008(4)
C25 0.054(6) 0.050(6) 0.076(11) -0.001(6) -0.002(7) -0.016(5)
C26 0.055(7) 0.048(7) 0.073(11) -0.002(7) 0.000(8) -0.017(6)
O6 0.065(8) 0.034(5) 0.135(19) -0.013(6) 0.001(9) -0.009(4)
C19B 0.032(4) 0.032(4) 0.055(10) -0.002(5) -0.001(5) -0.008(3)
C20B 0.043(6) 0.030(4) 0.091(19) -0.006(5) -0.001(7) -0.007(4)
C21B 0.046(5) 0.034(4) 0.10(2) -0.006(6) -0.001(8) -0.009(4)
C22B 0.044(5) 0.040(5) 0.09(2) 0.001(6) -0.005(8) -0.007(4)
C23B 0.031(6) 0.042(5) 0.13(3) -0.001(6) 0.011(9) -0.008(4)
C24B 0.039(5) 0.039(6) 0.17(2) -0.006(7) 0.029(8) -0.008(4)
C25B 0.054(6) 0.050(6) 0.076(11) -0.001(6) -0.002(7) -0.016(5)
C26B 0.055(7) 0.048(7) 0.073(11) -0.002(7) 0.000(8) -0.017(6)
O6B 0.065(8) 0.034(5) 0.135(19) -0.013(6) 0.001(9) -0.009(4)
C27 0.069(8) 0.060(7) 0.118(13) -0.020(7) -0.007(8) 0.006(5)
C28 0.113(10) 0.051(7) 0.136(10) -0.025(6) -0.013(7) 0.002(6)
C29 0.124(11) 0.080(12) 0.172(11) -0.051(9) -0.026(8) 0.002(8)
S4 0.197(10) 0.136(9) 0.199(10) -0.048(7) -0.056(7) 0.026(7)
C30 0.188(14) 0.25(3) 0.22(3) -0.09(2) -0.039(13) -0.011(14)
C31 0.131(12) 0.092(10) 0.134(12) -0.032(8) -0.014(9) 0.019(8)
C32 0.196(14) 0.16(3) 0.13(2) -0.056(19) -0.035(12) 0.058(14)
C33 0.112(12) 0.062(10) 0.140(10) -0.016(7) -0.013(8) -0.003(9)
C34 0.17(2) 0.071(11) 0.141(18) -0.012(11) -0.024(16) 0.012(13)
N1 0.121 0.130 0.133 0.005 0.000 0.005
C35 0.116 0.124 0.126 0.000 -0.006 0.001
C36 0.092 0.163 0.115 0.013 -0.028 -0.006
N1B 0.103 0.156 0.128 0.008 -0.024 -0.005
C35B 0.105 0.139 0.137 0.007 -0.014 0.007
C36B 0.112 0.132 0.143 0.010 -0.008 0.012
N2 0.107 0.103 0.016 -0.003 0.011 0.022
C37 0.096 0.093 0.075 0.023 -0.004 -0.003
C38 0.105 0.094 0.089 0.017 -0.017 0.000
O1 0.031(4) 0.031(4) 0.039(5) -0.003(4) -0.004(3) 0.008(3)
O2 0.025(5) 0.028(4) 0.044(6) -0.002(3) 0.000(4) 0.004(3)
O4 0.028(4) 0.037(5) 0.039(5) 0.001(4) -0.006(3) -0.008(3)
O5 0.035(5) 0.031(4) 0.051(7) 0.006(4) -0.005(4) -0.009(3)
O7 0.022(4) 0.022(4) 0.022(4) 0.004(4) -0.004(4) 0.004(4)
O8 0.024(4) 0.029(5) 0.014(6) 0.000(4) -0.002(4) -0.007(4)
O7B 0.022(4) 0.022(4) 0.022(4) 0.004(4) -0.004(4) 0.004(4)
O8B 0.024(4) 0.029(5) 0.014(6) 0.000(4) -0.002(4) -0.007(4)
O10 0.042(11) 0.066(13) 0.075(14) 0.001(11) 0.004(11) 0.002(10)
S1 0.090(5) 0.096(5) 0.098(5) 0.013(4) 0.007(4) 0.005(4)
S2 0.099(5) 0.056(3) 0.100(5) 0.015(3) 0.009(4) -0.004(3)
S3 0.128(7) 0.116(7) 0.108(6) 0.002(5) -0.003(5) -0.008(5)
S5 0.207(10) 0.097(6) 0.125(7) -0.033(5) -0.031(6) 0.043(6)
S6 0.122(6) 0.078(4) 0.131(6) -0.001(4) -0.012(5) -0.008(4)
Zr1 0.0230(7) 0.0197(5) 0.0254(7) 0.0006(4) -0.0022(5) 0.0014(4)
Hg1 0.0709(8) 0.0558(7) 0.0833(9) 0.0013(5) -0.0052(6) -0.0115(5)
Cl1 0.124(7) 0.026(3) 0.104(6) 0.001(3) -0.003(5) -0.015(3)
Cl2 0.097(6) 0.063(5) 0.152(9) -0.021(5) -0.002(6) -0.033(4)
Hg2 0.154(3) 0.0688(14) 0.0979(19) -0.0261(12) -0.0276(15) -0.0020(14)
Cl3 0.174(12) 0.079(8) 0.103(9) -0.023(7) -0.026(8) 0.004(8)
Cl4 0.178(14) 0.044(6) 0.195(17) -0.017(8) -0.104(12) 0.015(7)

loop_
_atom_type_symbol
_atom_type_description
_atom_type_scat_dispersion_real
_atom_type_scat_dispersion_imag
_atom_type_scat_source
C C 0.0033 0.0016 'International Tables Vol C Tables 4.2.6.8 and 6.1.1.4'
H H 0.0000 0.0000 'International Tables Vol C Tables 4.2.6.8 and 6.1.1.4'
N N 0.0061 0.0033 'International Tables Vol C Tables 4.2.6.8 and 6.1.1.4'
O O 0.0106 0.0060 'International Tables Vol C Tables 4.2.6.8 and 6.1.1.4'
S S 0.1246 0.1234 'International Tables Vol C Tables 4.2.6.8 and 6.1.1.4'
Zr Zr -2.9673 0.5597 'International Tables Vol C Tables 4.2.6.8 and 6.1.1.4'
Hg Hg -2.3894 9.2266 'International Tables Vol C Tables 4.2.6.8 and 6.1.1.4'
Cl Cl 0.1484 0.1585 'International Tables Vol C Tables 4.2.6.8 and 6.1.1.4'

loop_
_geom_angle_atom_site_label_1
_geom_angle_atom_site_label_2
_geom_angle_atom_site_label_3
_geom_angle
_geom_angle_site_symmetry_1
_geom_angle_site_symmetry_3
O2 C1 O1 127.5(11) . .
O2 C1 C2 117.8(14) . .
O1 C1 C2 114.3(13) . .
C7 C2 C3 120.9(13) . .
C7 C2 C1 117.3(14) . .
C3 C2 C1 121.8(14) . .
C4 C3 C2 120.3(16) . .
C4 C3 H3 119.8 . .
C2 C3 H3 119.8 . .
C3 C4 O3 126.7(16) . .
C3 C4 C5 120.6(16) . .
O3 C4 C5 112.7(14) . .
C6 C5 C8 122.0(17) . .
C6 C5 C4 117.2(13) . .
C8 C5 C4 120.6(17) . .
C7 C6 C5 123.4(17) . .
C7 C6 H6 118.3 . .
C5 C6 H6 118.3 . .
C6 C7 C2 117.1(16) . .
C6 C7 H7 121.4 . .
C2 C7 H7 121.4 . .
C9 C8 C5 173(2) . .
C8 C9 C9 176.9(15) . 2
C4 O3 C10 119.6(15) . .
O3 C10 C11 108.2(17) . .
O3 C10 H10A 110.1 . .
C11 C10 H10A 110.1 . .
O3 C10 H10B 110.1 . .
C11 C10 H10B 110.1 . .
H10A C10 H10B 108.4 . .
C10 C11 C16 114(2) . .
C10 C11 C14 106.9(18) . .
C16 C11 C14 110(2) . .
C10 C11 C12 111(2) . .
C16 C11 C12 102(2) . .
C14 C11 C12 112(2) . .
C11 C12 S1 114.7(17) . .
C11 C12 H12A 108.6 . .
S1 C12 H12A 108.6 . .
C11 C12 H12B 108.6 . .
S1 C12 H12B 108.6 . .
H12A C12 H12B 107.6 . .
S1 C13 H13A 109.5 . .
S1 C13 H13B 109.5 . .
H13A C13 H13B 109.5 . .
S1 C13 H13C 109.5 . .
H13A C13 H13C 109.5 . .
H13B C13 H13C 109.5 . .
C11 C14 S2 116.8(17) . .
C11 C14 H14A 108.1 . .
S2 C14 H14A 108.1 . .
C11 C14 H14B 108.1 . .
S2 C14 H14B 108.1 . .
H14A C14 H14B 107.3 . .
S2 C15 H15A 109.5 . .
S2 C15 H15B 109.5 . .
H15A C15 H15B 109.5 . .
S2 C15 H15C 109.5 . .
H15A C15 H15C 109.5 . .
H15B C15 H15C 109.5 . .
C11 C16 S3 115.0(19) . .
C11 C16 H16A 108.5 . .
S3 C16 H16A 108.5 . .
C11 C16 H16B 108.5 . .
S3 C16 H16B 108.5 . .
H16A C16 H16B 107.5 . .
S3 C17 H17A 109.5 . .
S3 C17 H17B 109.5 . .
H17A C17 H17B 109.5 . .
S3 C17 H17C 109.5 . .
H17A C17 H17C 109.5 . .
H17B C17 H17C 109.5 . .
S3 C17B H17D 109.5 . .
S3 C17B H17E 109.5 . .
H17D C17B H17E 109.5 . .
S3 C17B H17F 109.5 . .
H17D C17B H17F 109.5 . .
H17E C17B H17F 109.5 . .
O5 C18 O4 126.9(12) . .
O5 C18 C19B 121(2) . .
O4 C18 C19B 112(2) . .
O5 C18 C19 117.6(16) . .
O4 C18 C19 115.4(16) . .
C24 C19 C20 120.3(14) . .
C24 C19 C18 122.2(19) . .
C20 C19 C18 117.4(18) . .
C21 C20 C19 120.6(18) . .
C21 C20 H20 119.7 . .
C19 C20 H20 119.7 . .
C20 C21 O6 124.3(18) . .
C20 C21 C22 119.7(17) . .
O6 C21 C22 115.5(17) . .
C23 C22 C25 120(2) . .
C23 C22 C21 118.3(15) . .
C25 C22 C21 121.2(19) . .
C24 C23 C22 122.5(19) . .
C24 C23 H23 118.7 . .
C22 C23 H23 118.7 . .
C23 C24 C19 117.6(18) . .
C23 C24 H24 121.2 . .
C19 C24 H24 121.2 . .
C26 C25 C22 174(3) . .
C25 C26 C26 176(3) . 2_655
C21 O6 C27 118(2) . .
C24B C19B C20B 124.4(17) . .
C24B C19B C18 112(3) . .
C20B C19B C18 123(3) . .
C21B C20B C19B 118(2) . .
C21B C20B H20B 121.0 . .
C19B C20B H20B 121.0 . .
C20B C21B O6B 128(2) . .
C20B C21B C22B 120(2) . .
O6B C21B C22B 112(2) . .
C23B C22B C25B 120(2) . .
C23B C22B C21B 120.9(18) . .
C25B C22B C21B 119(2) . .
C22B C23B C24B 121(2) . .
C22B C23B H23B 119.4 . .
C24B C23B H23B 119.4 . .
C19B C24B C23B 116(2) . .
C19B C24B H24B 122.0 . .
C23B C24B H24B 122.0 . .
C26B C25B C22B 172(5) . .
C25B C26B C26B 177.6(9) . 2_655
C21B O6B C27 111(3) . .
O6B C27 C28 104(2) . .
O6 C27 C28 105(2) . .
O6 C27 H27A 110.7 . .
C28 C27 H27A 110.7 . .
O6 C27 H27B 110.7 . .
C28 C27 H27B 110.7 . .
H27A C27 H27B 108.8 . .
O6B C27 H27C 110.9 . .
C28 C27 H27C 110.9 . .
O6B C27 H27D 110.9 . .
C28 C27 H27D 110.9 . .
H27C C27 H27D 109.0 . .
C29 C28 C31 107(3) . .
C29 C28 C33 113(3) . .
C31 C28 C33 114(3) . .
C29 C28 C27 110(3) . .
C31 C28 C27 104(3) . .
C33 C28 C27 108(2) . .
C28 C29 S4 118(3) . .
C28 C29 H29A 107.7 . .
S4 C29 H29A 107.7 . .
C28 C29 H29B 107.7 . .
S4 C29 H29B 107.7 . .
H29A C29 H29B 107.1 . .
C29 S4 C30 90(2) . .
C29 S4 Hg2 99.3(13) . .
C30 S4 Hg2 98.3(19) . .
S4 C30 H30A 109.5 . .
S4 C30 H30B 109.5 . .
H30A C30 H30B 109.5 . .
S4 C30 H30C 109.5 . .
H30A C30 H30C 109.5 . .
H30B C30 H30C 109.5 . .
C28 C31 S5 116(3) . .
C28 C31 H31A 108.3 . .
S5 C31 H31A 108.3 . .
C28 C31 H31B 108.3 . .
S5 C31 H31B 108.3 . .
H31A C31 H31B 107.4 . .
S5 C32 H32A 109.5 . .
S5 C32 H32B 109.5 . .
H32A C32 H32B 109.5 . .
S5 C32 H32C 109.5 . .
H32A C32 H32C 109.5 . .
H32B C32 H32C 109.5 . .
C28 C33 S6 117(2) . .
C28 C33 H33A 108.0 . .
S6 C33 H33A 108.0 . .
C28 C33 H33B 108.0 . .
S6 C33 H33B 108.0 . .
H33A C33 H33B 107.2 . .
S6 C34 H34A 109.5 . .
S6 C34 H34B 109.5 . .
H34A C34 H34B 109.5 . .
S6 C34 H34C 109.5 . .
H34A C34 H34C 109.5 . .
H34B C34 H34C 109.5 . .
N1 C35 C36 165.9 . .
C35 C36 H36A 109.5 . .
C35 C36 H36B 109.5 . .
H36A C36 H36B 109.5 . .
C35 C36 H36C 109.5 . .
H36A C36 H36C 109.5 . .
H36B C36 H36C 109.5 . .
N1B C35B C36B 159.5 . .
C35B C36B H36D 109.5 . .
C35B C36B H36E 109.5 . .
H36D C36B H36E 109.5 . .
C35B C36B H36F 109.5 . .
H36D C36B H36F 109.5 . .
H36E C36B H36F 109.5 . .
N2 C37 C38 168.6 . .
C37 C38 H38A 109.5 . .
C37 C38 H38B 109.5 . .
H38A C38 H38B 109.5 . .
C37 C38 H38C 109.5 . .
H38A C38 H38C 109.5 . .
H38B C38 H38C 109.5 . .
C1 O1 Zr1 129.2(9) . .
C1 O2 Zr1 134.1(9) . 12
C18 O4 Zr1 131.8(9) . .
C18 O5 Zr1 133.1(10) . 24_656
Zr1 O7 Zr1 103.0(9) 6 12
Zr1 O7 Zr1 103.0(9) 6 .
Zr1 O7 Zr1 103.0(9) 12 .
Zr1 O7 H7A 115.4 6 .
Zr1 O7 H7A 115.4 12 .
Zr1 O7 H7A 115.4 . .
Zr1 O8 Zr1 104.4(7) 6 24_656
Zr1 O8 Zr1 102.7(8) 6 .
Zr1 O8 Zr1 101.2(7) 24_656 .
Zr1 O8 H8 115.6 6 .
Zr1 O8 H8 115.6 24_656 .
Zr1 O8 H8 115.6 . .
Zr1 O7B Zr1 116.0(5) 6 12
Zr1 O7B Zr1 116.0(5) 6 .
Zr1 O7B Zr1 116.0(5) 12 .
Zr1 O8B Zr1 120.8(9) 24_656 .
Zr1 O8B Zr1 116.3(9) 24_656 6
Zr1 O8B Zr1 114.2(9) . 6
C12 S1 C13 103.6(14) . .
C14 S2 C15 102.1(13) . .
C14 S2 Hg1 101.4(8) . .
C15 S2 Hg1 103.6(11) . .
C17 S3 C16 100(2) . .
C17B S3 C16 142(4) . .
C31 S5 C32 108(2) . .
C31 S5 Hg2 90.7(14) . .
C32 S5 Hg2 97.8(14) . .
C33 S6 C34 100.8(17) . .
C33 S6 Hg1 108.3(11) . .
C34 S6 Hg1 104.0(13) . .
O8B Zr1 O8B 59.8(7) 18_656 .
O8B Zr1 O7B 92.4(9) 18_656 .
O8B Zr1 O7B 63.2(7) . .
O8B Zr1 O8B 58.2(7) 18_656 12
O8B Zr1 O8B 89.9(9) . 12
O7B Zr1 O8B 61.6(7) . 12
O8B Zr1 O5 82.7(6) 18_656 18_656
O8B Zr1 O5 138.2(6) . 18_656
O7B Zr1 O5 142.3(3) . 18_656
O8B Zr1 O5 84.7(6) 12 18_656
O8 Zr1 O5 71.9(6) 12 18_656
O8B Zr1 O2 142.7(6) 18_656 6
O8B Zr1 O2 85.6(6) . 6
O7B Zr1 O2 82.6(7) . 6
O8B Zr1 O2 141.7(6) 12 6
O8 Zr1 O2 141.5(6) 12 6
O5 Zr1 O2 122.5(4) 18_656 6
O8B Zr1 O4 85.1(6) 18_656 .
O8B Zr1 O4 82.6(6) . .
O7B Zr1 O4 141.2(3) . .
O8B Zr1 O4 140.5(6) 12 .
O8 Zr1 O4 140.1(6) 12 .
O5 Zr1 O4 75.9(4) 18_656 .
O2 Zr1 O4 76.6(4) 6 .
O8B Zr1 O1 141.2(6) 18_656 .
O8B Zr1 O1 143.4(6) . .
O7B Zr1 O1 83.4(7) . .
O8B Zr1 O1 86.7(6) 12 .
O8 Zr1 O1 73.9(6) 12 .
O5 Zr1 O1 77.7(4) 18_656 .
O2 Zr1 O1 75.1(4) 6 .
O4 Zr1 O1 121.1(4) . .
O8 Zr1 O7 77.2(6) 12 .
O5 Zr1 O7 141.9(3) 18_656 .
O2 Zr1 O7 72.1(6) 6 .
O4 Zr1 O7 140.7(3) . .
O1 Zr1 O7 72.6(6) . .
O8 Zr1 O8 77.2(6) 12 18_656
O5 Zr1 O8 72.7(5) 18_656 18_656
O2 Zr1 O8 139.3(5) 6 18_656
O4 Zr1 O8 71.2(5) . 18_656
O1 Zr1 O8 143.7(5) . 18_656
O7 Zr1 O8 121.5(8) . 18_656
O8 Zr1 O8 121.6(8) 12 .
O5 Zr1 O8 140.9(5) 18_656 .
O2 Zr1 O8 72.0(5) 6 .
O4 Zr1 O8 73.0(5) . .
O1 Zr1 O8 139.5(5) . .
O7 Zr1 O8 75.2(5) . .
O8 Zr1 O8 75.2(6) 18_656 .
Cl1 Hg1 Cl2 178.6(4) . .
Cl1 Hg1 Cl4 91.5(4) . 21_666
Cl2 Hg1 Cl4 87.1(4) . 21_666
Cl1 Hg1 S6 86.0(3) . .
Cl2 Hg1 S6 93.8(3) . .
Cl4 Hg1 S6 95.4(6) 21_666 .
Cl1 Hg1 S2 90.5(3) . .
Cl2 Hg1 S2 90.9(3) . .
Cl4 Hg1 S2 177.9(3) 21_666 .
S6 Hg1 S2 84.0(2) . .
Cl4 Hg2 Cl3 122.8(8) . .
Cl4 Hg2 S5 133.2(5) . .
Cl3 Hg2 S5 96.7(5) . .
Cl4 Hg2 S4 106.6(7) . .
Cl3 Hg2 S4 103.2(5) . .
S5 Hg2 S4 85.0(4) . .
Hg2 Cl4 Hg1 105.2(6) . 17_666

loop_
_geom_bond_atom_site_label_1
_geom_bond_atom_site_label_2
_geom_bond_distance
_geom_bond_site_symmetry_2
C1 O2 1.239(19) .
C1 O1 1.33(2) .
C1 C2 1.495(15) .
C2 C7 1.39(2) .
C2 C3 1.42(2) .
C3 C4 1.35(2) .
C3 H3 0.9500 .
C4 O3 1.365(19) .
C4 C5 1.43(2) .
C5 C6 1.40(2) .
C5 C8 1.404(19) .
C6 C7 1.39(2) .
C6 H6 0.9500 .
C7 H7 0.9500 .
C8 C9 1.207(19) .
C9 C9 1.37(3) 2
O3 C10 1.43(2) .
C10 C11 1.49(3) .
C10 H10A 0.9900 .
C10 H10B 0.9900 .
C11 C16 1.54(4) .
C11 C14 1.54(3) .
C11 C12 1.55(4) .
C12 S1 1.80(3) .
C12 H12A 0.9900 .
C12 H12B 0.9900 .
C13 S1 1.822(19) .
C13 H13A 0.9800 .
C13 H13B 0.9800 .
C13 H13C 0.9800 .
C14 S2 1.79(2) .
C14 H14A 0.9900 .
C14 H14B 0.9900 .
C15 S2 1.85(2) .
C15 H15A 0.9800 .
C15 H15B 0.9800 .
C15 H15C 0.9800 .
C16 S3 1.85(3) .
C16 H16A 0.9900 .
C16 H16B 0.9900 .
C17 S3 1.84(2) .
C17 H17A 0.9800 .
C17 H17B 0.9800 .
C17 H17C 0.9800 .
C17B S3 1.84(2) .
C17B H17D 0.9800 .
C17B H17E 0.9800 .
C17B H17F 0.9800 .
C18 O5 1.254(19) .
C18 O4 1.288(19) .
C18 C19B 1.488(19) .
C18 C19 1.507(17) .
C19 C24 1.40(2) .
C19 C20 1.42(2) .
C20 C21 1.35(2) .
C20 H20 0.9500 .
C21 O6 1.36(2) .
C21 C22 1.43(2) .
C22 C23 1.39(2) .
C22 C25 1.41(2) .
C23 C24 1.39(2) .
C23 H23 0.9500 .
C24 H24 0.9500 .
C25 C26 1.21(2) .
C26 C26 1.37(3) 2_655
O6 C27 1.42(2) .
C19B C24B 1.39(2) .
C19B C20B 1.42(2) .
C20B C21B 1.35(2) .
C20B H20B 0.9500 .
C21B O6B 1.36(2) .
C21B C22B 1.42(3) .
C22B C23B 1.39(3) .
C22B C25B 1.41(2) .
C23B C24B 1.39(2) .
C23B H23B 0.9500 .
C24B H24B 0.9500 .
C25B C26B 1.21(2) .
C26B C26B 1.37(3) 2_655
O6B C27 1.41(2) .
C27 C28 1.59(4) .
C27 H27A 0.9900 .
C27 H27B 0.9900 .
C27 H27C 0.9900 .
C27 H27D 0.9900 .
C28 C29 1.41(4) .
C28 C31 1.46(5) .
C28 C33 1.52(5) .
C29 S4 1.74(4) .
C29 H29A 0.9900 .
C29 H29B 0.9900 .
S4 C30 1.85(2) .
S4 Hg2 2.745(15) .
C30 H30A 0.9800 .
C30 H30B 0.9800 .
C30 H30C 0.9800 .
C31 S5 1.77(3) .
C31 H31A 0.9900 .
C31 H31B 0.9900 .
C32 S5 1.85(2) .
C32 H32A 0.9800 .
C32 H32B 0.9800 .
C32 H32C 0.9800 .
C33 S6 1.83(3) .
C33 H33A 0.9900 .
C33 H33B 0.9900 .
C34 S6 1.84(2) .
C34 H34A 0.9800 .
C34 H34B 0.9800 .
C34 H34C 0.9800 .
N1 C35 1.1726 .
C35 C36 1.4974 .
C36 H36A 0.9800 .
C36 H36B 0.9800 .
C36 H36C 0.9800 .
N1B C35B 1.1852 .
C35B C36B 1.5072 .
C36B H36D 0.9800 .
C36B H36E 0.9800 .
C36B H36F 0.9800 .
N2 C37 1.1726 .
C37 C38 1.4904 .
C38 H38A 0.9800 .
C38 H38B 0.9800 .
C38 H38C 0.9800 .
O1 Zr1 2.215(10) .
O2 Zr1 2.200(10) 12
O4 Zr1 2.210(10) .
O5 Zr1 2.195(11) 24_656
O7 Zr1 2.234(13) 6
O7 Zr1 2.234(13) 12
O7 Zr1 2.234(13) .
O7 H7A 1.0000 .
O8 Zr1 2.188(17) 6
O8 Zr1 2.241(19) 24_656
O8 Zr1 2.289(18) .
O8 H8 1.0000 .
O7B Zr1 2.061(6) 6
O7B Zr1 2.061(6) 12
O7B Zr1 2.061(6) .
O8B Zr1 1.990(19) 24_656
O8B Zr1 2.034(19) .
O8B Zr1 2.128(17) 6
S2 Hg1 3.021(8) .
S5 Hg2 2.670(12) .
S6 Hg1 3.020(10) .
Zr1 O8B 1.990(19) 18_656
Zr1 O8B 2.128(17) 12
Zr1 O8 2.188(17) 12
Zr1 O5 2.195(11) 18_656
Zr1 O2 2.200(10) 6
Zr1 O8 2.241(19) 18_656
Hg1 Cl1 2.349(7) .
Hg1 Cl2 2.371(9) .
Hg1 Cl4 2.971(14) 21_666
Hg2 Cl4 2.330(15) .
Hg2 Cl3 2.43(2) .
Cl4 Hg1 2.971(14) 17_666

loop_
_geom_torsion_atom_site_label_1
_geom_torsion_atom_site_label_2
_geom_torsion_atom_site_label_3
_geom_torsion_atom_site_label_4
_geom_torsion
_geom_torsion_site_symmetry_4
O2 C1 C2 C7 14(3) .
O1 C1 C2 C7 -171.9(18) .
O2 C1 C2 C3 -165.7(19) .
O1 C1 C2 C3 8(3) .
C7 C2 C3 C4 1(4) .
C1 C2 C3 C4 -179(2) .
C2 C3 C4 O3 -177(3) .
C2 C3 C4 C5 1(4) .
C3 C4 C5 C6 1(4) .
O3 C4 C5 C6 179(3) .
C3 C4 C5 C8 176(3) .
O3 C4 C5 C8 -6(4) .
C8 C5 C6 C7 179(3) .
C4 C5 C6 C7 -6(4) .
C5 C6 C7 C2 8(4) .
C3 C2 C7 C6 -5(4) .
C1 C2 C7 C6 174(2) .
C3 C4 O3 C10 -5(5) .
C5 C4 O3 C10 177(2) .
C4 O3 C10 C11 -173(2) .
O3 C10 C11 C16 -58(3) .
O3 C10 C11 C14 179(2) .
O3 C10 C11 C12 56(3) .
C10 C11 C12 S1 57(3) .
C16 C11 C12 S1 179.0(17) .
C14 C11 C12 S1 -63(2) .
C10 C11 C14 S2 -177(2) .
C16 C11 C14 S2 58(3) .
C12 C11 C14 S2 -56(3) .
C10 C11 C16 S3 -63(3) .
C14 C11 C16 S3 58(3) .
C12 C11 C16 S3 177.5(17) .
O5 C18 C19 C24 9(4) .
O4 C18 C19 C24 -168(3) .
O5 C18 C19 C20 -170(2) .
O4 C18 C19 C20 13(3) .
C24 C19 C20 C21 -3(5) .
C18 C19 C20 C21 176(3) .
C19 C20 C21 O6 -179(3) .
C19 C20 C21 C22 9(5) .
C20 C21 C22 C23 -7(5) .
O6 C21 C22 C23 -180(3) .
C20 C21 C22 C25 179(3) .
O6 C21 C22 C25 6(5) .
C25 C22 C23 C24 172(4) .
C21 C22 C23 C24 -1(6) .
C22 C23 C24 C19 7(7) .
C20 C19 C24 C23 -5(6) .
C18 C19 C24 C23 176(3) .
C20 C21 O6 C27 26(5) .
C22 C21 O6 C27 -162(3) .
O5 C18 C19B C24B 17.3(19) .
O4 C18 C19B C24B -169.2(18) .
O5 C18 C19B C20B -162.7(19) .
O4 C18 C19B C20B 10.8(18) .
C24B C19B C20B C21B 0.0(4) .
C18 C19B C20B C21B -180.0(3) .
C19B C20B C21B O6B -180.0(5) .
C19B C20B C21B C22B 0.0(6) .
C20B C21B C22B C23B 0.0(8) .
O6B C21B C22B C23B 180.0(5) .
C20B C21B C22B C25B -180.0(5) .
O6B C21B C22B C25B 0.0(8) .
C25B C22B C23B C24B 180.0(6) .
C21B C22B C23B C24B 0.0(9) .
C20B C19B C24B C23B 0.0(6) .
C18 C19B C24B C23B 180.0(4) .
C22B C23B C24B C19B 0.0(8) .
C20B C21B O6B C27 -3(4) .
C22B C21B O6B C27 177(4) .
C21B O6B C27 C28 -174(2) .
C21 O6 C27 C28 174(3) .
O6 C27 C28 C29 -63(4) .
O6B C27 C28 C31 -152(4) .
O6 C27 C28 C31 -177(3) .
O6B C27 C28 C33 87(4) .
O6 C27 C28 C33 61(3) .
C31 C28 C29 S4 54(3) .
C33 C28 C29 S4 180(2) .
C27 C28 C29 S4 -59(4) .
C28 C29 S4 C30 -180(3) .
C28 C29 S4 Hg2 -81(3) .
C29 C28 C31 S5 59(4) .
C33 C28 C31 S5 -66(3) .
C27 C28 C31 S5 176(2) .
C29 C28 C33 S6 178(2) .
C31 C28 C33 S6 -60(3) .
C27 C28 C33 S6 56(3) .
O2 C1 O1 Zr1 8(2) .
C2 C1 O1 Zr1 -165.2(11) .
O1 C1 O2 Zr1 -10(2) 12
C2 C1 O2 Zr1 162.5(12) 12
O5 C18 O4 Zr1 -10(2) .
C19B C18 O4 Zr1 176.6(8) .
C19 C18 O4 Zr1 166.6(14) .
O4 C18 O5 Zr1 9(2) 24_656
C19B C18 O5 Zr1 -178.6(9) 24_656
C19 C18 O5 Zr1 -167.9(15) 24_656
C11 C12 S1 C13 -96(2) .
C11 C14 S2 C15 97(2) .
C11 C14 S2 Hg1 -156.7(18) .
C11 C16 S3 C17 102(4) .
C11 C16 S3 C17B 114(7) .
C28 C31 S5 C32 162(3) .
C28 C31 S5 Hg2 -100(3) .
C28 C33 S6 C34 -95(3) .
C28 C33 S6 Hg1 156(2) .
